data_7041460
loop_
_publ_author_name
'Wang, Chunhong'
'Xiang, Li'
'Leng, Xuebing'
'Chen, Yaofeng'

_publ_section_title
;
 Rare-earth metal hydrides supported by silicon-bridged boratabenzene
 fluorenyl ligands: synthesis, structure and reactivity.
;
_journal_issue 4
_journal_name_full 'Dalton transactions (Cambridge, England : 2003)'
_journal_page_first 1218
_journal_page_last 1227
_journal_paper_doi 10.1039/c6dt04441g
_journal_volume 46
_journal_year 2017
_chemical_formula_sum 'C60 H81 B2 N2 Nd2 Si2'
_chemical_formula_weight 1196.55
_chemical_name_systematic
; 
 ? 
;
_space_group_IT_number 15
_symmetry_cell_setting monoclinic
_symmetry_space_group_name_Hall '-C 2yc'
_symmetry_space_group_name_H-M 'C 1 2/c 1'
_atom_sites_solution_hydrogens geom
_atom_sites_solution_primary direct
_atom_sites_solution_secondary difmap
_audit_creation_method SHELXL-97
_audit_update_record
;
2016-11-22 deposited with the CCDC.
2016-12-15 downloaded from the CCDC.
;
_cell_angle_alpha 90.00
_cell_angle_beta 112.625(2)
_cell_angle_gamma 90.00
_cell_formula_units_Z 4
_cell_length_a 16.4810(15)
_cell_length_b 20.0146(18)
_cell_length_c 18.5556(17)
_cell_measurement_reflns_used 5922
_cell_measurement_temperature 140(2)
_cell_measurement_theta_max 28.99
_cell_measurement_theta_min 2.34
_cell_volume 5649.7(9)
_computing_cell_refinement 'Bruker SAINT'
_computing_data_collection 'Bruker APEX2'
_computing_data_reduction 'Bruker SAINT'
_computing_molecular_graphics 'Bruker SHELXTL'
_computing_publication_material 'Bruker SHELXTL'
_computing_structure_refinement 'SHELXL-97 (Sheldrick, 2008)'
_computing_structure_solution 'SHELXS-97 (Sheldrick, 2008)'
_diffrn_ambient_temperature 140(2)
_diffrn_measured_fraction_theta_full 0.996
_diffrn_measured_fraction_theta_max 0.996
_diffrn_measurement_device_type 'Bruker APEX-II CCD'
_diffrn_measurement_method '\f and \w scans'
_diffrn_radiation_monochromator graphite
_diffrn_radiation_source 'fine-focus sealed tube'
_diffrn_radiation_type MoK\a
_diffrn_radiation_wavelength 0.71073
_diffrn_reflns_av_R_equivalents 0.0488
_diffrn_reflns_av_sigmaI/netI 0.0535
_diffrn_reflns_limit_h_max 23
_diffrn_reflns_limit_h_min -23
_diffrn_reflns_limit_k_max 27
_diffrn_reflns_limit_k_min -28
_diffrn_reflns_limit_l_max 26
_diffrn_reflns_limit_l_min -22
_diffrn_reflns_number 28026
_diffrn_reflns_theta_full 30.60
_diffrn_reflns_theta_max 30.60
_diffrn_reflns_theta_min 1.68
_exptl_absorpt_coefficient_mu 1.898
_exptl_absorpt_correction_T_max 0.7385
_exptl_absorpt_correction_T_min 0.6381
_exptl_absorpt_correction_type multi-scan
_exptl_absorpt_process_details sadabs
_exptl_crystal_colour yellow
_exptl_crystal_density_diffrn 1.407
_exptl_crystal_density_method 'not measured'
_exptl_crystal_description block
_exptl_crystal_F_000 2452
_exptl_crystal_size_max 0.26
_exptl_crystal_size_mid 0.20
_exptl_crystal_size_min 0.17
_refine_diff_density_max 1.178
_refine_diff_density_min -1.162
_refine_diff_density_rms 0.132
_refine_ls_extinction_method none
_refine_ls_goodness_of_fit_ref 1.007
_refine_ls_hydrogen_treatment mixed
_refine_ls_matrix_type full
_refine_ls_number_parameters 320
_refine_ls_number_reflns 8665
_refine_ls_number_restraints 10
_refine_ls_restrained_S_all 1.047
_refine_ls_R_factor_all 0.0573
_refine_ls_R_factor_gt 0.0359
_refine_ls_shift/su_max 0.043
_refine_ls_shift/su_mean 0.002
_refine_ls_structure_factor_coef Fsqd
_refine_ls_weighting_details 'calc w=1/[\s^2^(Fo^2^)+(0.0558P)^2^+4.5113P] where P=(Fo^2^+2Fc^2^)/3'
_refine_ls_weighting_scheme calc
_refine_ls_wR_factor_gt 0.0936
_refine_ls_wR_factor_ref 0.1052
_reflns_number_gt 6509
_reflns_number_total 8665
_reflns_threshold_expression >2sigma(I)
_cod_data_source_file c6dt04441g2.cif
_cod_data_source_block 5-Nd
_cod_depositor_comments
;
The following automatic conversions were performed:

'_symmetry_cell_setting' value 'Monoclinic' changed to 'monoclinic'
according to
/usr/data/users/saulius/crontab/automatic-downloads/rss-feeds/RSC/lib/dictionaries/cif_core.dic
dictionary named 'cif_core.dic' version 2.4.2 from 2011-04-26.

Automatic conversion script
Id: cif_fix_values 4268 2015-11-12 08:31:59Z antanas 

 Adding full bibliography for 7041456--7041465.cif.
;
_cod_original_sg_symbol_H-M C2/c
_cod_database_code 7041460

loop_
_symmetry_equiv_pos_as_xyz
'x, y, z'
'-x, y, -z+1/2'
'x+1/2, y+1/2, z'
'-x+1/2, y+1/2, -z+1/2'
'-x, -y, -z'
'x, -y, z-1/2'
'-x+1/2, -y+1/2, -z'
'x+1/2, -y+1/2, z-1/2'

loop_
_atom_site_label
_atom_site_type_symbol
_atom_site_fract_x
_atom_site_fract_y
_atom_site_fract_z
_atom_site_U_iso_or_equiv
_atom_site_adp_type
_atom_site_occupancy
_atom_site_symmetry_multiplicity
_atom_site_calc_flag
_atom_site_refinement_flags
Nd1 Nd 0.881204(11) 0.099200(9) 0.194446(10) 0.01702(6) Uani 1 1 d .
H1M H 1.0000 0.146(3) 0.2500 0.036(17) Uiso 1 2 d S
Si1 Si 0.96767(6) 0.18452(5) 0.40959(6) 0.0215(2) Uani 1 1 d .
N1 N 0.6888(2) 0.01293(18) 0.0083(2) 0.0339(8) Uani 1 1 d .
B1 B 0.7674(3) 0.0523(2) 0.0313(2) 0.0250(8) Uani 1 1 d .
C1 C 0.8693(2) 0.16131(17) 0.32095(19) 0.0192(6) Uani 1 1 d .
C2 C 0.8128(2) 0.10440(18) 0.3127(2) 0.0219(7) Uani 1 1 d .
C3 C 0.8202(2) 0.04746(19) 0.3607(2) 0.0263(7) Uani 1 1 d .
H3 H 0.8693 0.0431 0.4088 0.032 Uiso 1 1 calc R
C4 C 0.7568(3) -0.0012(2) 0.3379(2) 0.0345(9) Uani 1 1 d .
H4 H 0.7618 -0.0385 0.3710 0.041 Uiso 1 1 calc R
C5 C 0.6836(3) 0.0034(3) 0.2654(3) 0.0423(11) Uani 1 1 d .
H5 H 0.6417 -0.0318 0.2497 0.051 Uiso 1 1 calc R
C6 C 0.6730(3) 0.0578(2) 0.2183(2) 0.0358(9) Uani 1 1 d .
H6 H 0.6234 0.0609 0.1704 0.043 Uiso 1 1 calc R
C7 C 0.7362(2) 0.10954(19) 0.2413(2) 0.0247(7) Uani 1 1 d .
C8 C 0.7400(2) 0.1733(2) 0.2076(2) 0.0246(7) Uani 1 1 d .
C9 C 0.6778(3) 0.2079(2) 0.1438(2) 0.0341(9) Uani 1 1 d .
H9 H 0.6225 0.1881 0.1143 0.041 Uiso 1 1 calc R
C10 C 0.6979(3) 0.2701(2) 0.1248(2) 0.0382(10) Uani 1 1 d .
H10 H 0.6557 0.2944 0.0833 0.046 Uiso 1 1 calc R
C11 C 0.7814(3) 0.2980(2) 0.1671(3) 0.0407(10) Uani 1 1 d .
H11 H 0.7957 0.3400 0.1512 0.049 Uiso 1 1 calc R
C12 C 0.8426(3) 0.26669(19) 0.2301(2) 0.0305(8) Uani 1 1 d .
H12 H 0.8988 0.2863 0.2566 0.037 Uiso 1 1 calc R
C13 C 0.8211(2) 0.20430(18) 0.2555(2) 0.0237(7) Uani 1 1 d .
C14 C 0.9983(3) 0.2744(2) 0.4091(3) 0.0354(9) Uani 1 1 d .
H14A H 1.0174 0.2824 0.3659 0.053 Uiso 1 1 calc R
H14B H 1.0464 0.2853 0.4587 0.053 Uiso 1 1 calc R
H14C H 0.9473 0.3025 0.4025 0.053 Uiso 1 1 calc R
C15 C 0.9384(3) 0.1722(2) 0.4967(2) 0.0359(9) Uani 1 1 d .
H15A H 0.8826 0.1947 0.4880 0.054 Uiso 1 1 calc R
H15B H 0.9848 0.1910 0.5430 0.054 Uiso 1 1 calc R
H15C H 0.9324 0.1243 0.5047 0.054 Uiso 1 1 calc R
C16 C 0.7693(2) 0.12828(18) 0.0369(2) 0.0221(7) Uani 1 1 d .
H16 H 0.7160 0.1516 0.0276 0.027 Uiso 1 1 calc R
C17 C 0.8468(2) 0.16443(18) 0.05521(19) 0.0219(7) Uani 1 1 d .
H17 H 0.8435 0.2118 0.0547 0.026 Uiso 1 1 calc R
C18 C 0.9310(2) 0.13399(17) 0.07477(19) 0.0192(6) Uani 1 1 d .
C19 C 0.9329(2) 0.06296(18) 0.07143(19) 0.0213(7) Uani 1 1 d .
H19 H 0.9879 0.0421 0.0811 0.026 Uiso 1 1 calc R
C20 C 0.8599(2) 0.02222(18) 0.0550(2) 0.0231(7) Uani 1 1 d .
H20 H 0.8671 -0.0249 0.0584 0.028 Uiso 1 1 calc R
C21 C 0.6019(3) 0.0433(2) -0.0179(3) 0.0427(11) Uani 1 1 d .
H21A H 0.6074 0.0888 0.0044 0.051 Uiso 1 1 calc R
H21B H 0.5646 0.0167 0.0024 0.051 Uiso 1 1 calc R
C22 C 0.5570(3) 0.0477(3) -0.1061(3) 0.0586(15) Uani 1 1 d .
H22A H 0.5911 0.0771 -0.1262 0.088 Uiso 1 1 calc R
H22B H 0.4977 0.0659 -0.1203 0.088 Uiso 1 1 calc R
H22C H 0.5534 0.0030 -0.1288 0.088 Uiso 1 1 calc R
C23 C 0.6883(3) -0.0593(2) -0.0008(4) 0.0515(13) Uani 1 1 d U
H23A H 0.7484 -0.0742 0.0074 0.062 Uiso 1 1 calc R
H23B H 0.6495 -0.0708 -0.0551 0.062 Uiso 1 1 calc R
C24 C 0.6585(7) -0.0960(3) 0.0530(7) 0.111(3) Uani 1 1 d U
H24A H 0.7004 -0.0892 0.1067 0.166 Uiso 1 1 calc R
H24B H 0.6546 -0.1437 0.0403 0.166 Uiso 1 1 calc R
H24C H 0.6005 -0.0796 0.0478 0.166 Uiso 1 1 calc R
C25 C 1.0000 0.0047(2) 0.2500 0.0256(10) Uani 1 2 d S
C26 C 0.9274(3) -0.0331(3) 0.2530(3) 0.0550(15) Uani 1 1 d .
C27 C 0.9252(4) -0.0928(3) 0.2932(5) 0.081(2) Uani 1 1 d D
H27A H 0.9148 -0.0844 0.3415 0.097 Uiso 1 1 calc R
H27B H 0.9787 -0.1202 0.3050 0.097 Uiso 1 1 calc R
C28 C 0.8394(7) -0.1250(5) 0.2237(7) 0.064(3) Uani 0.50 1 d PD
H28A H 0.7890 -0.0950 0.2123 0.096 Uiso 0.50 1 calc PR
H28B H 0.8257 -0.1684 0.2406 0.096 Uiso 0.50 1 calc PR
H28C H 0.8520 -0.1308 0.1767 0.096 Uiso 0.50 1 calc PR
C29 C 0.4520(3) 0.2068(7) 0.2282(5) 0.144(5) Uani 1 1 d D
H29A H 0.4288 0.1745 0.2559 0.173 Uiso 1 1 calc R
H29B H 0.4321 0.2514 0.2377 0.173 Uiso 1 1 calc R
C30 C 0.4065(6) 0.1947(9) 0.1515(6) 0.242(10) Uani 1 1 d D
H30A H 0.4057 0.1457 0.1439 0.290 Uiso 1 1 calc R
H30B H 0.4404 0.2142 0.1227 0.290 Uiso 1 1 calc R
C31 C 0.3157(5) 0.2186(4) 0.1139(5) 0.099(3) Uani 1 1 d D
H31A H 0.2763 0.1881 0.1262 0.148 Uiso 1 1 calc R
H31B H 0.2991 0.2202 0.0573 0.148 Uiso 1 1 calc R
H31C H 0.3110 0.2634 0.1332 0.148 Uiso 1 1 calc R

loop_
_atom_site_aniso_label
_atom_site_aniso_U_11
_atom_site_aniso_U_22
_atom_site_aniso_U_33
_atom_site_aniso_U_23
_atom_site_aniso_U_13
_atom_site_aniso_U_12
Nd1 0.01570(9) 0.02075(9) 0.01489(9) 0.00003(7) 0.00621(6) -0.00018(7)
Si1 0.0198(4) 0.0257(5) 0.0185(4) -0.0040(4) 0.0068(4) 0.0022(4)
N1 0.0233(15) 0.0383(19) 0.044(2) -0.0106(16) 0.0175(15) -0.0090(14)
B1 0.0237(19) 0.033(2) 0.0200(19) -0.0047(16) 0.0106(16) -0.0051(16)
C1 0.0196(15) 0.0224(16) 0.0159(15) 0.0000(12) 0.0070(13) 0.0023(12)
C2 0.0176(14) 0.0324(19) 0.0172(15) 0.0003(14) 0.0083(13) 0.0000(13)
C3 0.0267(18) 0.034(2) 0.0207(17) 0.0031(15) 0.0116(15) 0.0001(15)
C4 0.042(2) 0.039(2) 0.028(2) 0.0040(17) 0.0205(18) -0.0080(18)
C5 0.036(2) 0.059(3) 0.032(2) -0.005(2) 0.0143(19) -0.023(2)
C6 0.0249(18) 0.056(3) 0.026(2) -0.0029(19) 0.0091(16) -0.0104(18)
C7 0.0171(15) 0.040(2) 0.0173(16) -0.0005(14) 0.0069(13) 0.0011(14)
C8 0.0210(16) 0.037(2) 0.0189(16) 0.0020(14) 0.0112(14) 0.0065(14)
C9 0.0273(18) 0.053(3) 0.0219(18) 0.0049(18) 0.0092(15) 0.0144(18)
C10 0.038(2) 0.050(3) 0.026(2) 0.0117(18) 0.0123(18) 0.026(2)
C11 0.053(3) 0.037(2) 0.037(2) 0.0130(19) 0.023(2) 0.015(2)
C12 0.039(2) 0.0271(19) 0.028(2) 0.0049(15) 0.0158(17) 0.0076(16)
C13 0.0231(16) 0.0284(17) 0.0215(16) 0.0020(14) 0.0106(14) 0.0077(14)
C14 0.033(2) 0.0280(19) 0.040(2) -0.0086(17) 0.0090(18) 0.0019(16)
C15 0.0291(19) 0.059(3) 0.0213(18) -0.0066(18) 0.0110(16) 0.0029(19)
C16 0.0174(15) 0.0309(18) 0.0174(16) 0.0022(14) 0.0060(13) 0.0010(13)
C17 0.0236(16) 0.0237(16) 0.0154(15) 0.0020(12) 0.0042(13) 0.0012(13)
C18 0.0201(15) 0.0248(17) 0.0146(14) 0.0007(12) 0.0088(13) -0.0006(13)
C19 0.0223(16) 0.0280(17) 0.0144(15) -0.0019(13) 0.0079(13) 0.0008(13)
C20 0.0283(17) 0.0213(16) 0.0203(16) -0.0036(13) 0.0101(14) -0.0029(13)
C21 0.0226(18) 0.048(3) 0.062(3) -0.017(2) 0.022(2) -0.0079(18)
C22 0.035(3) 0.069(4) 0.063(4) -0.017(3) 0.009(2) 0.006(2)
C23 0.046(3) 0.036(2) 0.083(4) -0.014(2) 0.037(3) -0.012(2)
C24 0.138(6) 0.066(4) 0.170(7) 0.014(5) 0.106(6) 0.000(4)
C25 0.026(2) 0.020(2) 0.024(2) 0.000 0.003(2) 0.000
C26 0.031(2) 0.057(3) 0.077(4) 0.044(3) 0.021(2) 0.009(2)
C27 0.090(5) 0.050(3) 0.141(7) 0.056(4) 0.088(5) 0.034(3)
C28 0.066(7) 0.034(5) 0.106(10) 0.004(6) 0.049(7) -0.009(5)
C29 0.108(7) 0.255(14) 0.100(7) -0.031(8) 0.075(7) -0.042(8)
C30 0.132(11) 0.48(3) 0.124(11) -0.044(15) 0.064(9) -0.133(15)
C31 0.078(5) 0.132(7) 0.087(6) 0.028(5) 0.033(4) -0.015(5)

loop_
_atom_type_symbol
_atom_type_description
_atom_type_scat_dispersion_real
_atom_type_scat_dispersion_imag
_atom_type_scat_source
C C 0.0033 0.0016 'International Tables Vol C Tables 4.2.6.8 and 6.1.1.4'
H H 0.0000 0.0000 'International Tables Vol C Tables 4.2.6.8 and 6.1.1.4'
N N 0.0061 0.0033 'International Tables Vol C Tables 4.2.6.8 and 6.1.1.4'
B B 0.0013 0.0007 'International Tables Vol C Tables 4.2.6.8 and 6.1.1.4'
Si Si 0.0817 0.0704 'International Tables Vol C Tables 4.2.6.8 and 6.1.1.4'
Nd Nd -0.1943 3.0179 'International Tables Vol C Tables 4.2.6.8 and 6.1.1.4'

loop_
_geom_angle_atom_site_label_1
_geom_angle_atom_site_label_2
_geom_angle_atom_site_label_3
_geom_angle
_geom_angle_site_symmetry_1
_geom_angle_site_symmetry_3
C25 Nd1 C1 106.22(7) . .
C25 Nd1 C18 95.19(7) . .
C1 Nd1 C18 136.48(10) . .
C25 Nd1 C13 136.12(8) . .
C1 Nd1 C13 30.73(10) . .
C18 Nd1 C13 114.06(10) . .
C25 Nd1 C17 124.23(8) . .
C1 Nd1 C17 122.30(10) . .
C18 Nd1 C17 30.17(10) . .
C13 Nd1 C17 92.69(11) . .
C25 Nd1 C19 73.82(7) . .
C1 Nd1 C19 163.14(10) . .
C18 Nd1 C19 29.63(10) . .
C13 Nd1 C19 143.04(10) . .
C17 Nd1 C19 51.66(10) . .
C25 Nd1 C2 100.43(7) . .
C1 Nd1 C2 30.00(10) . .
C18 Nd1 C2 162.45(10) . .
C13 Nd1 C2 48.53(11) . .
C17 Nd1 C2 135.33(10) . .
C19 Nd1 C2 166.35(10) . .
C25 Nd1 C7 121.20(8) . .
C1 Nd1 C7 50.04(10) . .
C18 Nd1 C7 141.09(10) . .
C13 Nd1 C7 48.75(11) . .
C17 Nd1 C7 110.99(10) . .
C19 Nd1 C7 144.69(10) . .
C2 Nd1 C7 29.38(10) . .
C25 Nd1 C8 148.23(8) . .
C1 Nd1 C8 50.02(10) . .
C18 Nd1 C8 116.57(10) . .
C13 Nd1 C8 29.56(10) . .
C17 Nd1 C8 87.34(10) . .
C19 Nd1 C8 135.60(10) . .
C2 Nd1 C8 48.05(10) . .
C7 Nd1 C8 29.13(11) . .
C25 Nd1 C26 29.98(11) . .
C1 Nd1 C26 101.09(15) . .
C18 Nd1 C26 115.18(14) . .
C13 Nd1 C26 129.77(15) . .
C17 Nd1 C26 136.58(15) . .
C19 Nd1 C26 87.13(14) . .
C2 Nd1 C26 82.33(14) . .
C7 Nd1 C26 94.81(13) . .
C8 Nd1 C26 123.92(13) . .
C25 Nd1 C16 129.68(8) . .
C1 Nd1 C16 123.81(10) . .
C18 Nd1 C16 52.71(10) . .
C13 Nd1 C16 94.17(10) . .
C17 Nd1 C16 28.68(10) . .
C19 Nd1 C16 60.05(10) . .
C2 Nd1 C16 119.61(10) . .
C7 Nd1 C16 90.60(10) . .
C8 Nd1 C16 75.78(10) . .
C26 Nd1 C16 123.53(15) . .
C25 Nd1 C20 77.60(8) . .
C1 Nd1 C20 168.67(10) . .
C18 Nd1 C20 52.08(10) . .
C13 Nd1 C20 146.21(10) . .
C17 Nd1 C20 60.41(10) . .
C19 Nd1 C20 27.93(10) . .
C2 Nd1 C20 139.51(10) . .
C7 Nd1 C20 118.75(10) . .
C8 Nd1 C20 121.88(10) . .
C26 Nd1 C20 76.75(15) . .
C16 Nd1 C20 52.29(10) . .
C25 Nd1 H1M 73.3(15) . .
C1 Nd1 H1M 74.3(6) . .
C18 Nd1 H1M 76.4(3) . .
C13 Nd1 H1M 82.3(12) . .
C17 Nd1 H1M 93.8(8) . .
C19 Nd1 H1M 89.9(4) . .
C2 Nd1 H1M 100.4(2) . .
C7 Nd1 H1M 124.2(7) . .
C8 Nd1 H1M 111.7(12) . .
C26 Nd1 H1M 99.9(14) . .
C16 Nd1 H1M 122.4(9) . .
C20 Nd1 H1M 117.0(6) . .
C14 Si1 C1 112.29(17) . .
C14 Si1 C15 106.9(2) . .
C1 Si1 C15 107.60(17) . .
C14 Si1 C18 107.05(17) . 2_755
C1 Si1 C18 114.89(15) . 2_755
C15 Si1 C18 107.73(17) . 2_755
B1 N1 C23 123.0(4) . .
B1 N1 C21 122.0(4) . .
C23 N1 C21 114.5(3) . .
N1 B1 C16 124.1(3) . .
N1 B1 C20 123.6(4) . .
C16 B1 C20 112.3(3) . .
N1 B1 Nd1 127.4(3) . .
C16 B1 Nd1 68.55(18) . .
C20 B1 Nd1 70.82(19) . .
C2 C1 C13 104.9(3) . .
C2 C1 Si1 126.6(3) . .
C13 C1 Si1 126.8(3) . .
C2 C1 Nd1 78.8(2) . .
C13 C1 Nd1 75.35(19) . .
Si1 C1 Nd1 123.01(15) . .
C3 C2 C7 117.8(3) . .
C3 C2 C1 132.1(3) . .
C7 C2 C1 110.1(3) . .
C3 C2 Nd1 119.5(2) . .
C7 C2 Nd1 76.0(2) . .
C1 C2 Nd1 71.17(19) . .
C4 C3 C2 120.3(3) . .
C4 C3 H3 119.9 . .
C2 C3 H3 119.9 . .
C3 C4 C5 121.0(4) . .
C3 C4 H4 119.5 . .
C5 C4 H4 119.5 . .
C6 C5 C4 120.7(4) . .
C6 C5 H5 119.7 . .
C4 C5 H5 119.7 . .
C5 C6 C7 119.5(4) . .
C5 C6 H6 120.2 . .
C7 C6 H6 120.2 . .
C6 C7 C8 132.2(3) . .
C6 C7 C2 120.6(4) . .
C8 C7 C2 107.2(3) . .
C6 C7 Nd1 117.6(3) . .
C8 C7 Nd1 75.4(2) . .
C2 C7 Nd1 74.58(19) . .
C9 C8 C13 120.7(4) . .
C9 C8 C7 131.4(4) . .
C13 C8 C7 107.7(3) . .
C9 C8 Nd1 122.4(2) . .
C13 C8 Nd1 71.34(19) . .
C7 C8 Nd1 75.4(2) . .
C10 C9 C8 119.4(4) . .
C10 C9 H9 120.3 . .
C8 C9 H9 120.3 . .
C9 C10 C11 119.9(4) . .
C9 C10 H10 120.1 . .
C11 C10 H10 120.1 . .
C12 C11 C10 122.3(4) . .
C12 C11 H11 118.9 . .
C10 C11 H11 118.9 . .
C11 C12 C13 119.3(4) . .
C11 C12 H12 120.4 . .
C13 C12 H12 120.4 . .
C12 C13 C8 117.8(3) . .
C12 C13 C1 132.1(3) . .
C8 C13 C1 110.0(3) . .
C12 C13 Nd1 111.1(2) . .
C8 C13 Nd1 79.1(2) . .
C1 C13 Nd1 73.93(19) . .
Si1 C14 H14A 109.5 . .
Si1 C14 H14B 109.5 . .
H14A C14 H14B 109.5 . .
Si1 C14 H14C 109.5 . .
H14A C14 H14C 109.5 . .
H14B C14 H14C 109.5 . .
Si1 C15 H15A 109.5 . .
Si1 C15 H15B 109.5 . .
H15A C15 H15B 109.5 . .
Si1 C15 H15C 109.5 . .
H15A C15 H15C 109.5 . .
H15B C15 H15C 109.5 . .
C17 C16 B1 121.9(3) . .
C17 C16 Nd1 71.64(19) . .
B1 C16 Nd1 81.6(2) . .
C17 C16 H16 119.1 . .
B1 C16 H16 119.1 . .
Nd1 C16 H16 118.3 . .
C16 C17 C18 123.4(3) . .
C16 C17 Nd1 79.7(2) . .
C18 C17 Nd1 74.34(19) . .
C16 C17 H17 118.3 . .
C18 C17 H17 118.3 . .
Nd1 C17 H17 118.3 . .
C19 C18 C17 116.8(3) . .
C19 C18 Si1 120.8(2) . 2_755
C17 C18 Si1 121.9(3) . 2_755
C19 C18 Nd1 78.45(19) . .
C17 C18 Nd1 75.48(19) . .
Si1 C18 Nd1 122.56(15) 2_755 .
C20 C19 C18 124.4(3) . .
C20 C19 Nd1 79.8(2) . .
C18 C19 Nd1 71.91(19) . .
C20 C19 H19 117.8 . .
C18 C19 H19 117.8 . .
Nd1 C19 H19 121.5 . .
C19 C20 B1 120.9(3) . .
C19 C20 Nd1 72.28(19) . .
B1 C20 Nd1 79.3(2) . .
C19 C20 H20 119.5 . .
B1 C20 H20 119.5 . .
Nd1 C20 H20 119.8 . .
N1 C21 C22 113.1(4) . .
N1 C21 H21A 109.0 . .
C22 C21 H21A 109.0 . .
N1 C21 H21B 109.0 . .
C22 C21 H21B 109.0 . .
H21A C21 H21B 107.8 . .
C21 C22 H22A 109.5 . .
C21 C22 H22B 109.5 . .
H22A C22 H22B 109.5 . .
C21 C22 H22C 109.5 . .
H22A C22 H22C 109.5 . .
H22B C22 H22C 109.5 . .
N1 C23 C24 114.0(5) . .
N1 C23 H23A 108.7 . .
C24 C23 H23A 108.7 . .
N1 C23 H23B 108.7 . .
C24 C23 H23B 108.7 . .
H23A C23 H23B 107.6 . .
C23 C24 H24A 109.5 . .
C23 C24 H24B 109.5 . .
H24A C24 H24B 109.5 . .
C23 C24 H24C 109.5 . .
H24A C24 H24C 109.5 . .
H24B C24 H24C 109.5 . .
C26 C25 C26 116.3(6) . 2_755
C26 C25 Nd1 150.5(3) . 2_755
C26 C25 Nd1 83.6(2) 2_755 2_755
C26 C25 Nd1 83.6(2) . .
C26 C25 Nd1 150.5(3) 2_755 .
Nd1 C25 Nd1 88.07(15) 2_755 .
C27 C26 C25 131.1(5) . .
C27 C26 Nd1 157.8(4) . .
C25 C26 Nd1 66.4(2) . .
C26 C27 C28 96.2(6) . .
C26 C27 H27A 112.5 . .
C28 C27 H27A 112.5 . .
C26 C27 H27B 112.5 . .
C28 C27 H27B 112.5 . .
H27A C27 H27B 110.0 . .
C27 C28 H28A 109.5 . .
C27 C28 H28B 109.5 . .
H28A C28 H28B 109.5 . .
C27 C28 H28C 109.5 . .
H28A C28 H28C 109.5 . .
H28B C28 H28C 109.5 . .
C30 C29 C29 128.6(10) . 2_655
C30 C29 H29A 105.1 . .
C29 C29 H29A 105.1 2_655 .
C30 C29 H29B 105.2 . .
C29 C29 H29B 105.1 2_655 .
H29A C29 H29B 105.9 . .
C29 C30 C31 119.7(10) . .
C29 C30 H30A 107.4 . .
C31 C30 H30A 107.4 . .
C29 C30 H30B 107.4 . .
C31 C30 H30B 107.4 . .
H30A C30 H30B 106.9 . .
C30 C31 H31A 109.4 . .
C30 C31 H31B 109.5 . .
H31A C31 H31B 109.5 . .
C30 C31 H31C 109.5 . .
H31A C31 H31C 109.5 . .
H31B C31 H31C 109.5 . .

loop_
_geom_bond_atom_site_label_1
_geom_bond_atom_site_label_2
_geom_bond_distance
_geom_bond_site_symmetry_2
Nd1 C25 2.631(4) .
Nd1 C1 2.729(3) .
Nd1 C18 2.737(3) .
Nd1 C13 2.748(3) .
Nd1 C17 2.752(3) .
Nd1 C19 2.821(3) .
Nd1 C2 2.829(3) .
Nd1 C7 2.848(4) .
Nd1 C8 2.848(3) .
Nd1 C26 2.853(5) .
Nd1 C16 2.853(3) .
Nd1 C20 2.915(3) .
Nd1 H1M 2.06(3) .
Si1 C14 1.869(4) .
Si1 C1 1.870(3) .
Si1 C15 1.872(4) .
Si1 C18 1.877(3) 2_755
N1 B1 1.435(5) .
N1 C23 1.455(6) .
N1 C21 1.455(5) .
B1 C16 1.524(6) .
B1 C20 1.537(5) .
C1 C2 1.442(5) .
C1 C13 1.451(5) .
C2 C3 1.422(5) .
C2 C7 1.440(5) .
C3 C4 1.370(5) .
C3 H3 0.9500 .
C4 C5 1.423(6) .
C4 H4 0.9500 .
C5 C6 1.365(6) .
C5 H5 0.9500 .
C6 C7 1.413(5) .
C6 H6 0.9500 .
C7 C8 1.432(5) .
C8 C9 1.414(5) .
C8 C13 1.431(5) .
C9 C10 1.369(6) .
C9 H9 0.9500 .
C10 C11 1.412(7) .
C10 H10 0.9500 .
C11 C12 1.367(6) .
C11 H11 0.9500 .
C12 C13 1.427(5) .
C12 H12 0.9500 .
C14 H14A 0.9800 .
C14 H14B 0.9800 .
C14 H14C 0.9800 .
C15 H15A 0.9800 .
C15 H15B 0.9800 .
C15 H15C 0.9800 .
C16 C17 1.392(5) .
C16 H16 0.9500 .
C17 C18 1.429(5) .
C17 H17 0.9500 .
C18 C19 1.424(5) .
C18 Si1 1.877(3) 2_755
C19 C20 1.387(5) .
C19 H19 0.9500 .
C20 H20 0.9500 .
C21 C22 1.518(7) .
C21 H21A 0.9900 .
C21 H21B 0.9900 .
C22 H22A 0.9800 .
C22 H22B 0.9800 .
C22 H22C 0.9800 .
C23 C24 1.467(10) .
C23 H23A 0.9900 .
C23 H23B 0.9900 .
C24 H24A 0.9800 .
C24 H24B 0.9800 .
C24 H24C 0.9800 .
C25 C26 1.434(5) .
C25 C26 1.434(5) 2_755
C25 Nd1 2.631(4) 2_755
C26 C27 1.416(6) .
C27 C28 1.635(9) .
C27 H27A 0.9900 .
C27 H27B 0.9900 .
C28 H28A 0.9800 .
C28 H28B 0.9800 .
C28 H28C 0.9800 .
C29 C30 1.350(8) .
C29 C29 1.473(9) 2_655
C29 H29A 0.9900 .
C29 H29B 0.9900 .
C30 C31 1.467(9) .
C30 H30A 0.9900 .
C30 H30B 0.9900 .
C31 H31A 0.9800 .
C31 H31B 0.9800 .
C31 H31C 0.9800 .

loop_
_geom_torsion_atom_site_label_1
_geom_torsion_atom_site_label_2
_geom_torsion_atom_site_label_3
_geom_torsion_atom_site_label_4
_geom_torsion
_geom_torsion_site_symmetry_1
_geom_torsion_site_symmetry_4
C23 N1 B1 C16 176.5(4) . .
C21 N1 B1 C16 5.0(6) . .
C23 N1 B1 C20 -5.0(6) . .
C21 N1 B1 C20 -176.6(4) . .
C23 N1 B1 Nd1 -95.7(5) . .
C21 N1 B1 Nd1 92.8(5) . .
C25 Nd1 B1 N1 91.6(3) . .
C1 Nd1 B1 N1 -49.6(4) . .
C18 Nd1 B1 N1 179.8(4) . .
C13 Nd1 B1 N1 -76.2(4) . .
C17 Nd1 B1 N1 -146.0(4) . .
C19 Nd1 B1 N1 146.5(4) . .
C2 Nd1 B1 N1 -20.1(4) . .
C7 Nd1 B1 N1 -31.9(4) . .
C8 Nd1 B1 N1 -61.0(4) . .
C26 Nd1 B1 N1 63.2(4) . .
C16 Nd1 B1 N1 -117.2(4) . .
C20 Nd1 B1 N1 118.1(4) . .
C25 Nd1 B1 C16 -151.19(19) . .
C1 Nd1 B1 C16 67.6(3) . .
C18 Nd1 B1 C16 -63.0(2) . .
C13 Nd1 B1 C16 41.1(2) . .
C17 Nd1 B1 C16 -28.81(19) . .
C19 Nd1 B1 C16 -96.3(2) . .
C2 Nd1 B1 C16 97.1(2) . .
C7 Nd1 B1 C16 85.4(2) . .
C8 Nd1 B1 C16 56.2(2) . .
C26 Nd1 B1 C16 -179.6(2) . .
C20 Nd1 B1 C16 -124.6(3) . .
C25 Nd1 B1 C20 -26.6(2) . .
C1 Nd1 B1 C20 -167.74(19) . .
C18 Nd1 B1 C20 61.7(2) . .
C13 Nd1 B1 C20 165.71(19) . .
C17 Nd1 B1 C20 95.8(2) . .
C19 Nd1 B1 C20 28.39(19) . .
C2 Nd1 B1 C20 -138.2(2) . .
C7 Nd1 B1 C20 -150.0(2) . .
C8 Nd1 B1 C20 -179.1(2) . .
C26 Nd1 B1 C20 -54.9(2) . .
C16 Nd1 B1 C20 124.6(3) . .
C14 Si1 C1 C2 -160.0(3) . .
C15 Si1 C1 C2 -42.6(4) . .
C18 Si1 C1 C2 77.3(3) 2_755 .
C14 Si1 C1 C13 2.5(4) . .
C15 Si1 C1 C13 119.9(3) . .
C18 Si1 C1 C13 -120.1(3) 2_755 .
C14 Si1 C1 Nd1 98.8(2) . .
C15 Si1 C1 Nd1 -143.8(2) . .
C18 Si1 C1 Nd1 -23.9(2) 2_755 .
C25 Nd1 C1 C2 -82.7(2) . .
C18 Nd1 C1 C2 160.96(18) . .
C13 Nd1 C1 C2 108.8(3) . .
C17 Nd1 C1 C2 126.00(19) . .
C19 Nd1 C1 C2 -170.4(3) . .
C7 Nd1 C1 C2 34.67(19) . .
C8 Nd1 C1 C2 73.0(2) . .
C26 Nd1 C1 C2 -52.3(2) . .
C16 Nd1 C1 C2 91.7(2) . .
C20 Nd1 C1 C2 25.5(6) . .
C25 Nd1 C1 C13 168.5(2) . .
C18 Nd1 C1 C13 52.2(3) . .
C17 Nd1 C1 C13 17.2(2) . .
C19 Nd1 C1 C13 80.8(4) . .
C2 Nd1 C1 C13 -108.8(3) . .
C7 Nd1 C1 C13 -74.1(2) . .
C8 Nd1 C1 C13 -35.8(2) . .
C26 Nd1 C1 C13 -161.1(2) . .
C16 Nd1 C1 C13 -17.1(2) . .
C20 Nd1 C1 C13 -83.3(5) . .
C25 Nd1 C1 Si1 43.8(2) . .
C18 Nd1 C1 Si1 -72.5(2) . .
C13 Nd1 C1 Si1 -124.7(3) . .
C17 Nd1 C1 Si1 -107.44(18) . .
C19 Nd1 C1 Si1 -43.8(4) . .
C2 Nd1 C1 Si1 126.6(3) . .
C7 Nd1 C1 Si1 161.2(2) . .
C8 Nd1 C1 Si1 -160.5(2) . .
C26 Nd1 C1 Si1 74.3(2) . .
C16 Nd1 C1 Si1 -141.78(16) . .
C20 Nd1 C1 Si1 152.1(4) . .
C13 C1 C2 C3 -175.5(4) . .
Si1 C1 C2 C3 -9.9(6) . .
Nd1 C1 C2 C3 113.1(4) . .
C13 C1 C2 C7 4.7(4) . .
Si1 C1 C2 C7 170.3(3) . .
Nd1 C1 C2 C7 -66.7(3) . .
C13 C1 C2 Nd1 71.4(2) . .
Si1 C1 C2 Nd1 -123.0(3) . .
C25 Nd1 C2 C3 -24.0(3) . .
C1 Nd1 C2 C3 -128.4(4) . .
C18 Nd1 C2 C3 -176.5(3) . .
C13 Nd1 C2 C3 -168.6(3) . .
C17 Nd1 C2 C3 155.0(2) . .
C19 Nd1 C2 C3 39.8(6) . .
C7 Nd1 C2 C3 114.3(4) . .
C8 Nd1 C2 C3 151.5(3) . .
C26 Nd1 C2 C3 0.0(3) . .
C16 Nd1 C2 C3 124.4(3) . .
C20 Nd1 C2 C3 59.1(3) . .
C25 Nd1 C2 C7 -138.3(2) . .
C1 Nd1 C2 C7 117.3(3) . .
C18 Nd1 C2 C7 69.1(4) . .
C13 Nd1 C2 C7 77.1(2) . .
C17 Nd1 C2 C7 40.7(3) . .
C19 Nd1 C2 C7 -74.6(5) . .
C8 Nd1 C2 C7 37.1(2) . .
C26 Nd1 C2 C7 -114.3(2) . .
C16 Nd1 C2 C7 10.1(3) . .
C20 Nd1 C2 C7 -55.2(3) . .
C25 Nd1 C2 C1 104.4(2) . .
C18 Nd1 C2 C1 -48.2(4) . .
C13 Nd1 C2 C1 -40.21(19) . .
C17 Nd1 C2 C1 -76.6(2) . .
C19 Nd1 C2 C1 168.1(4) . .
C7 Nd1 C2 C1 -117.3(3) . .
C8 Nd1 C2 C1 -80.2(2) . .
C26 Nd1 C2 C1 128.4(2) . .
C16 Nd1 C2 C1 -107.2(2) . .
C20 Nd1 C2 C1 -172.51(18) . .
C7 C2 C3 C4 1.4(5) . .
C1 C2 C3 C4 -178.4(4) . .
Nd1 C2 C3 C4 -87.7(4) . .
C2 C3 C4 C5 1.4(6) . .
C3 C4 C5 C6 -2.7(7) . .
C4 C5 C6 C7 1.1(7) . .
C5 C6 C7 C8 -175.3(4) . .
C5 C6 C7 C2 1.8(6) . .
C5 C6 C7 Nd1 89.5(4) . .
C3 C2 C7 C6 -3.0(5) . .
C1 C2 C7 C6 176.8(3) . .
Nd1 C2 C7 C6 113.2(4) . .
C3 C2 C7 C8 174.7(3) . .
C1 C2 C7 C8 -5.4(4) . .
Nd1 C2 C7 C8 -69.0(2) . .
C3 C2 C7 Nd1 -116.3(3) . .
C1 C2 C7 Nd1 63.6(2) . .
C25 Nd1 C7 C6 -67.0(3) . .
C1 Nd1 C7 C6 -152.3(3) . .
C18 Nd1 C7 C6 89.8(3) . .
C13 Nd1 C7 C6 166.9(3) . .
C17 Nd1 C7 C6 92.5(3) . .
C19 Nd1 C7 C6 40.0(4) . .
C2 Nd1 C7 C6 -116.9(4) . .
C8 Nd1 C7 C6 130.3(4) . .
C26 Nd1 C7 C6 -51.9(3) . .
C16 Nd1 C7 C6 71.9(3) . .
C20 Nd1 C7 C6 25.7(3) . .
C25 Nd1 C7 C8 162.71(19) . .
C1 Nd1 C7 C8 77.4(2) . .
C18 Nd1 C7 C8 -40.5(3) . .
C13 Nd1 C7 C8 36.57(19) . .
C17 Nd1 C7 C8 -37.8(2) . .
C19 Nd1 C7 C8 -90.4(3) . .
C2 Nd1 C7 C8 112.8(3) . .
C26 Nd1 C7 C8 177.8(2) . .
C16 Nd1 C7 C8 -58.4(2) . .
C20 Nd1 C7 C8 -104.7(2) . .
C25 Nd1 C7 C2 49.9(2) . .
C1 Nd1 C7 C2 -35.4(2) . .
C18 Nd1 C7 C2 -153.3(2) . .
C13 Nd1 C7 C2 -76.2(2) . .
C17 Nd1 C7 C2 -150.6(2) . .
C19 Nd1 C7 C2 156.8(2) . .
C8 Nd1 C7 C2 -112.8(3) . .
C26 Nd1 C7 C2 65.0(2) . .
C16 Nd1 C7 C2 -171.3(2) . .
C20 Nd1 C7 C2 142.5(2) . .
C6 C7 C8 C9 6.5(7) . .
C2 C7 C8 C9 -170.9(4) . .
Nd1 C7 C8 C9 120.6(4) . .
C6 C7 C8 C13 -178.7(4) . .
C2 C7 C8 C13 3.9(4) . .
Nd1 C7 C8 C13 -64.6(2) . .
C6 C7 C8 Nd1 -114.2(4) . .
C2 C7 C8 Nd1 68.4(2) . .
C25 Nd1 C8 C9 -159.0(3) . .
C1 Nd1 C8 C9 152.4(4) . .
C18 Nd1 C8 C9 22.7(4) . .
C13 Nd1 C8 C9 115.1(4) . .
C17 Nd1 C8 C9 14.9(3) . .
C19 Nd1 C8 C9 -5.9(4) . .
C2 Nd1 C8 C9 -167.6(4) . .
C7 Nd1 C8 C9 -130.2(4) . .
C26 Nd1 C8 C9 -132.8(3) . .
C16 Nd1 C8 C9 -11.7(3) . .
C20 Nd1 C8 C9 -37.4(4) . .
C25 Nd1 C8 C13 85.9(3) . .
C1 Nd1 C8 C13 37.3(2) . .
C18 Nd1 C8 C13 -92.4(2) . .
C17 Nd1 C8 C13 -100.2(2) . .
C19 Nd1 C8 C13 -121.0(2) . .
C2 Nd1 C8 C13 77.3(2) . .
C7 Nd1 C8 C13 114.7(3) . .
C26 Nd1 C8 C13 112.1(2) . .
C16 Nd1 C8 C13 -126.8(2) . .
C20 Nd1 C8 C13 -152.53(19) . .
C25 Nd1 C8 C7 -28.9(3) . .
C1 Nd1 C8 C7 -77.5(2) . .
C18 Nd1 C8 C7 152.85(19) . .
C13 Nd1 C8 C7 -114.7(3) . .
C17 Nd1 C8 C7 145.1(2) . .
C19 Nd1 C8 C7 124.3(2) . .
C2 Nd1 C8 C7 -37.45(19) . .
C26 Nd1 C8 C7 -2.6(3) . .
C16 Nd1 C8 C7 118.5(2) . .
C20 Nd1 C8 C7 92.7(2) . .
C13 C8 C9 C10 4.1(6) . .
C7 C8 C9 C10 178.3(4) . .
Nd1 C8 C9 C10 -82.3(4) . .
C8 C9 C10 C11 2.4(6) . .
C9 C10 C11 C12 -3.8(7) . .
C10 C11 C12 C13 -1.4(6) . .
C11 C12 C13 C8 7.6(5) . .
C11 C12 C13 C1 -176.8(4) . .
C11 C12 C13 Nd1 96.2(4) . .
C9 C8 C13 C12 -9.1(5) . .
C7 C8 C13 C12 175.5(3) . .
Nd1 C8 C13 C12 108.2(3) . .
C9 C8 C13 C1 174.5(3) . .
C7 C8 C13 C1 -1.0(4) . .
Nd1 C8 C13 C1 -68.3(2) . .
C9 C8 C13 Nd1 -117.2(3) . .
C7 C8 C13 Nd1 67.3(2) . .
C2 C1 C13 C12 -178.1(4) . .
Si1 C1 C13 C12 16.4(6) . .
Nd1 C1 C13 C12 -104.1(4) . .
C2 C1 C13 C8 -2.3(4) . .
Si1 C1 C13 C8 -167.8(3) . .
Nd1 C1 C13 C8 71.7(3) . .
C2 C1 C13 Nd1 -73.9(2) . .
Si1 C1 C13 Nd1 120.5(3) . .
C25 Nd1 C13 C12 113.5(3) . .
C1 Nd1 C13 C12 129.5(4) . .
C18 Nd1 C13 C12 -13.9(3) . .
C17 Nd1 C13 C12 -36.0(3) . .
C19 Nd1 C13 C12 -22.0(3) . .
C2 Nd1 C13 C12 168.7(3) . .
C7 Nd1 C13 C12 -151.8(3) . .
C8 Nd1 C13 C12 -115.8(3) . .
C26 Nd1 C13 C12 154.0(3) . .
C16 Nd1 C13 C12 -64.6(3) . .
C20 Nd1 C13 C12 -71.0(3) . .
C25 Nd1 C13 C8 -130.7(2) . .
C1 Nd1 C13 C8 -114.7(3) . .
C18 Nd1 C13 C8 101.9(2) . .
C17 Nd1 C13 C8 79.8(2) . .
C19 Nd1 C13 C8 93.7(3) . .
C2 Nd1 C13 C8 -75.5(2) . .
C7 Nd1 C13 C8 -36.0(2) . .
C26 Nd1 C13 C8 -90.2(2) . .
C16 Nd1 C13 C8 51.1(2) . .
C20 Nd1 C13 C8 44.8(3) . .
C25 Nd1 C13 C1 -16.0(3) . .
C18 Nd1 C13 C1 -143.44(19) . .
C17 Nd1 C13 C1 -165.5(2) . .
C19 Nd1 C13 C1 -151.56(19) . .
C2 Nd1 C13 C1 39.18(19) . .
C7 Nd1 C13 C1 78.7(2) . .
C8 Nd1 C13 C1 114.7(3) . .
C26 Nd1 C13 C1 24.4(3) . .
C16 Nd1 C13 C1 165.8(2) . .
C20 Nd1 C13 C1 159.46(19) . .
N1 B1 C16 C17 -176.3(4) . .
C20 B1 C16 C17 5.1(5) . .
Nd1 B1 C16 C17 62.2(3) . .
N1 B1 C16 Nd1 121.5(4) . .
C20 B1 C16 Nd1 -57.1(3) . .
C25 Nd1 C16 C17 -90.4(2) . .
C1 Nd1 C16 C17 96.6(2) . .
C18 Nd1 C16 C17 -29.3(2) . .
C13 Nd1 C16 C17 88.0(2) . .
C19 Nd1 C16 C17 -64.0(2) . .
C2 Nd1 C16 C17 131.7(2) . .
C7 Nd1 C16 C17 136.7(2) . .
C8 Nd1 C16 C17 111.3(2) . .
C26 Nd1 C16 C17 -127.2(2) . .
C20 Nd1 C16 C17 -96.5(2) . .
C25 Nd1 C16 B1 37.3(2) . .
C1 Nd1 C16 B1 -135.7(2) . .
C18 Nd1 C16 B1 98.4(2) . .
C13 Nd1 C16 B1 -144.3(2) . .
C17 Nd1 C16 B1 127.7(3) . .
C19 Nd1 C16 B1 63.7(2) . .
C2 Nd1 C16 B1 -100.6(2) . .
C7 Nd1 C16 B1 -95.7(2) . .
C8 Nd1 C16 B1 -121.0(2) . .
C26 Nd1 C16 B1 0.5(3) . .
C20 Nd1 C16 B1 31.2(2) . .
B1 C16 C17 C18 -3.9(5) . .
Nd1 C16 C17 C18 63.3(3) . .
B1 C16 C17 Nd1 -67.2(3) . .
C25 Nd1 C17 C16 111.4(2) . .
C1 Nd1 C17 C16 -102.5(2) . .
C18 Nd1 C17 C16 129.2(3) . .
C13 Nd1 C17 C16 -93.8(2) . .
C19 Nd1 C17 C16 96.9(2) . .
C2 Nd1 C17 C16 -67.4(3) . .
C7 Nd1 C17 C16 -47.3(2) . .
C8 Nd1 C17 C16 -64.7(2) . .
C26 Nd1 C17 C16 75.1(3) . .
C20 Nd1 C17 C16 64.7(2) . .
C25 Nd1 C17 C18 -17.8(2) . .
C1 Nd1 C17 C18 128.28(19) . .
C13 Nd1 C17 C18 137.0(2) . .
C19 Nd1 C17 C18 -32.38(19) . .
C2 Nd1 C17 C18 163.40(18) . .
C7 Nd1 C17 C18 -176.56(19) . .
C8 Nd1 C17 C18 166.1(2) . .
C26 Nd1 C17 C18 -54.1(3) . .
C16 Nd1 C17 C18 -129.2(3) . .
C20 Nd1 C17 C18 -64.6(2) . .
C16 C17 C18 C19 2.8(5) . .
Nd1 C17 C18 C19 68.8(3) . .
C16 C17 C18 Si1 174.5(3) . 2_755
Nd1 C17 C18 Si1 -119.6(2) . 2_755
C16 C17 C18 Nd1 -65.9(3) . .
C25 Nd1 C18 C19 43.5(2) . .
C1 Nd1 C18 C19 163.66(18) . .
C13 Nd1 C18 C19 -170.11(18) . .
C17 Nd1 C18 C19 -121.8(3) . .
C2 Nd1 C18 C19 -163.6(3) . .
C7 Nd1 C18 C19 -116.7(2) . .
C8 Nd1 C18 C19 -137.44(19) . .
C26 Nd1 C18 C19 20.2(2) . .
C16 Nd1 C18 C19 -94.0(2) . .
C20 Nd1 C18 C19 -26.40(18) . .
C25 Nd1 C18 C17 165.3(2) . .
C1 Nd1 C18 C17 -74.5(2) . .
C13 Nd1 C18 C17 -48.3(2) . .
C19 Nd1 C18 C17 121.8(3) . .
C2 Nd1 C18 C17 -41.8(4) . .
C7 Nd1 C18 C17 5.1(3) . .
C8 Nd1 C18 C17 -15.6(2) . .
C26 Nd1 C18 C17 142.0(2) . .
C16 Nd1 C18 C17 27.86(19) . .
C20 Nd1 C18 C17 95.4(2) . .
C25 Nd1 C18 Si1 -75.81(19) . 2_755
C1 Nd1 C18 Si1 44.4(3) . 2_755
C13 Nd1 C18 Si1 70.6(2) . 2_755
C17 Nd1 C18 Si1 118.9(3) . 2_755
C19 Nd1 C18 Si1 -119.3(3) . 2_755
C2 Nd1 C18 Si1 77.1(4) . 2_755
C7 Nd1 C18 Si1 124.00(19) . 2_755
C8 Nd1 C18 Si1 103.28(19) . 2_755
C26 Nd1 C18 Si1 -99.1(2) . 2_755
C16 Nd1 C18 Si1 146.7(2) . 2_755
C20 Nd1 C18 Si1 -145.7(2) . 2_755
C17 C18 C19 C20 -3.8(5) . .
Si1 C18 C19 C20 -175.5(3) 2_755 .
Nd1 C18 C19 C20 63.3(3) . .
C17 C18 C19 Nd1 -67.1(3) . .
Si1 C18 C19 Nd1 121.2(2) 2_755 .
C25 Nd1 C19 C20 94.0(2) . .
C1 Nd1 C19 C20 -173.4(3) . .
C18 Nd1 C19 C20 -131.5(3) . .
C13 Nd1 C19 C20 -116.4(2) . .
C17 Nd1 C19 C20 -98.5(2) . .
C2 Nd1 C19 C20 27.3(5) . .
C7 Nd1 C19 C20 -27.6(3) . .
C8 Nd1 C19 C20 -71.6(3) . .
C26 Nd1 C19 C20 66.7(2) . .
C16 Nd1 C19 C20 -65.1(2) . .
C25 Nd1 C19 C18 -134.5(2) . .
C1 Nd1 C19 C18 -41.9(4) . .
C13 Nd1 C19 C18 15.1(3) . .
C17 Nd1 C19 C18 32.98(18) . .
C2 Nd1 C19 C18 158.8(4) . .
C7 Nd1 C19 C18 103.9(2) . .
C8 Nd1 C19 C18 59.8(2) . .
C26 Nd1 C19 C18 -161.8(2) . .
C16 Nd1 C19 C18 66.3(2) . .
C20 Nd1 C19 C18 131.5(3) . .
C18 C19 C20 B1 5.6(5) . .
Nd1 C19 C20 B1 65.3(3) . .
C18 C19 C20 Nd1 -59.6(3) . .
N1 B1 C20 C19 175.5(4) . .
C16 B1 C20 C19 -5.9(5) . .
Nd1 B1 C20 C19 -61.7(3) . .
N1 B1 C20 Nd1 -122.8(4) . .
C16 B1 C20 Nd1 55.9(3) . .
C25 Nd1 C20 C19 -78.8(2) . .
C1 Nd1 C20 C19 170.2(4) . .
C18 Nd1 C20 C19 28.0(2) . .
C13 Nd1 C20 C19 104.4(3) . .
C17 Nd1 C20 C19 63.1(2) . .
C2 Nd1 C20 C19 -170.39(19) . .
C7 Nd1 C20 C19 162.2(2) . .
C8 Nd1 C20 C19 128.6(2) . .
C26 Nd1 C20 C19 -109.5(2) . .
C16 Nd1 C20 C19 96.4(2) . .
C25 Nd1 C20 B1 153.7(2) . .
C1 Nd1 C20 B1 42.7(6) . .
C18 Nd1 C20 B1 -99.5(2) . .
C13 Nd1 C20 B1 -23.1(3) . .
C17 Nd1 C20 B1 -64.4(2) . .
C19 Nd1 C20 B1 -127.5(3) . .
C2 Nd1 C20 B1 62.1(3) . .
C7 Nd1 C20 B1 34.7(2) . .
C8 Nd1 C20 B1 1.0(2) . .
C26 Nd1 C20 B1 122.9(2) . .
C16 Nd1 C20 B1 -31.1(2) . .
B1 N1 C21 C22 96.6(5) . .
C23 N1 C21 C22 -75.6(6) . .
B1 N1 C23 C24 117.3(6) . .
C21 N1 C23 C24 -70.6(7) . .
C1 Nd1 C25 C26 84.1(3) . .
C18 Nd1 C25 C26 -134.2(3) . .
C13 Nd1 C25 C26 92.5(3) . .
C17 Nd1 C25 C26 -125.4(3) . .
C19 Nd1 C25 C26 -113.5(3) . .
C2 Nd1 C25 C26 53.8(3) . .
C7 Nd1 C25 C26 31.4(3) . .
C8 Nd1 C25 C26 47.3(4) . .
C16 Nd1 C25 C26 -89.9(3) . .
C20 Nd1 C25 C26 -84.9(3) . .
C1 Nd1 C25 C26 -141.0(5) . 2_755
C18 Nd1 C25 C26 0.7(5) . 2_755
C13 Nd1 C25 C26 -132.5(5) . 2_755
C17 Nd1 C25 C26 9.6(6) . 2_755
C19 Nd1 C25 C26 21.5(5) . 2_755
C2 Nd1 C25 C26 -171.3(5) . 2_755
C7 Nd1 C25 C26 166.3(5) . 2_755
C8 Nd1 C25 C26 -177.7(5) . 2_755
C26 Nd1 C25 C26 135.0(6) . 2_755
C16 Nd1 C25 C26 45.1(6) . 2_755
C20 Nd1 C25 C26 50.1(5) . 2_755
C1 Nd1 C25 Nd1 -67.57(8) . 2_755
C18 Nd1 C25 Nd1 74.13(7) . 2_755
C13 Nd1 C25 Nd1 -59.11(13) . 2_755
C17 Nd1 C25 Nd1 83.00(10) . 2_755
C19 Nd1 C25 Nd1 94.87(8) . 2_755
C2 Nd1 C25 Nd1 -97.85(7) . 2_755
C7 Nd1 C25 Nd1 -120.28(10) . 2_755
C8 Nd1 C25 Nd1 -104.33(19) . 2_755
C26 Nd1 C25 Nd1 -151.6(3) . 2_755
C16 Nd1 C25 Nd1 118.48(11) . 2_755
C20 Nd1 C25 Nd1 123.45(7) . 2_755
C26 C25 C26 C27 39.1(6) 2_755 .
Nd1 C25 C26 C27 -89.2(9) 2_755 .
Nd1 C25 C26 C27 -163.7(8) . .
C26 C25 C26 Nd1 -157.13(18) 2_755 .
Nd1 C25 C26 Nd1 74.5(5) 2_755 .
C25 Nd1 C26 C27 145.9(15) . .
C1 Nd1 C26 C27 42.7(13) . .
C18 Nd1 C26 C27 -162.0(13) . .
C13 Nd1 C26 C27 30.2(14) . .
C17 Nd1 C26 C27 -135.3(13) . .
C19 Nd1 C26 C27 -152.2(13) . .
C2 Nd1 C26 C27 19.1(13) . .
C7 Nd1 C26 C27 -7.5(13) . .
C8 Nd1 C26 C27 -6.3(14) . .
C16 Nd1 C26 C27 -101.4(13) . .
C20 Nd1 C26 C27 -126.0(13) . .
C1 Nd1 C26 C25 -103.3(2) . .
C18 Nd1 C26 C25 52.0(3) . .
C13 Nd1 C26 C25 -115.7(2) . .
C17 Nd1 C26 C25 78.8(3) . .
C19 Nd1 C26 C25 61.9(2) . .
C2 Nd1 C26 C25 -126.8(3) . .
C7 Nd1 C26 C25 -153.5(2) . .
C8 Nd1 C26 C25 -152.20(19) . .
C16 Nd1 C26 C25 112.6(2) . .
C20 Nd1 C26 C25 88.1(2) . .
C25 C26 C27 C28 -141.7(8) . .
Nd1 C26 C27 C28 81.2(14) . .
C29 C29 C30 C31 -159.4(7) 2_655 .
